data_7132164
loop_
_publ_author_name
'Fang, Xiangdong'

_publ_section_title
;
 Copper-Catalyzed Nitration of Electron-Deficient BN-Naphthalene
;
_journal_name_full 'Chemical Communications'
_journal_paper_doi 10.1039/D3CC04359B
_journal_year 2023
_chemical_formula_moiety '1(C8 H5 B Cl2 N2 O2)'
_chemical_formula_sum 'C8 H5 B Cl2 N2 O2'
_chemical_formula_weight 242.85
_space_group_crystal_system triclinic
_space_group_IT_number 2
_space_group_name_Hall '-P 1'
_space_group_name_H-M_alt 'P -1'
_atom_sites_solution_hydrogens geom
_atom_sites_solution_primary direct
_audit_creation_date 2021-04-12
_audit_creation_method
;
FinalCif V85 by Daniel Kratzert, Freiburg 2021,
https://github.com/dkratzert/FinalCif
;
_audit_update_record
;
2023-08-23 deposited with the CCDC.	2023-09-27 downloaded from the CCDC.
;
_cell_angle_alpha 98.866(2)
_cell_angle_beta 97.836(2)
_cell_angle_gamma 99.621(2)
_cell_formula_units_Z 6
_cell_length_a 10.2757(5)
_cell_length_b 10.6008(4)
_cell_length_c 13.6875(6)
_cell_measurement_reflns_used 7879
_cell_measurement_temperature 100(2)
_cell_measurement_theta_max 25.021
_cell_measurement_theta_min 2.744
_cell_volume 1432.20(11)
_computing_cell_refinement 'SAINT V8.40A (Bruker, 2019)'
_computing_data_collection
;
CrystalClear-SM Expert 2.0 r7 (Rigaku, 2011)
;
_computing_data_reduction 'SAINT V8.40A (Bruker, 2019)'
_computing_molecular_graphics 'Olex2 1.3 (Dolomanov et al., 2009)'
_computing_publication_material 'Olex2 1.3 (Dolomanov et al., 2009)'
_computing_structure_refinement 'SHELXL 2018/3 (Sheldrick, 2015)'
_computing_structure_solution 'SHELXT 2014/5 (Sheldrick, 2014)'
_diffrn_ambient_environment N~2~
_diffrn_ambient_temperature 100.0
_diffrn_detector CPAD
_diffrn_detector_area_resol_mean 7.41
_diffrn_detector_type 'Bruker PHOTON II'
_diffrn_measured_fraction_theta_full 0.997
_diffrn_measured_fraction_theta_max 0.997
_diffrn_measurement_device 'three-circle diffractometer'
_diffrn_measurement_device_type 'Bruker D8 VENTURE dual wavelength Mo/Cu'
_diffrn_measurement_method '\w and \f scans'
_diffrn_measurement_specimen_support 'MiTeGen micromount'
_diffrn_radiation_collimation 0.3
_diffrn_radiation_monochromator 'mirror optics'
_diffrn_radiation_probe x-ray
_diffrn_radiation_type MoK\a
_diffrn_radiation_wavelength 0.71073
_diffrn_reflns_av_R_equivalents 0.0352
_diffrn_reflns_av_unetI/netI 0.0400
_diffrn_reflns_Laue_measured_fraction_full 0.997
_diffrn_reflns_Laue_measured_fraction_max 0.997
_diffrn_reflns_limit_h_max 12
_diffrn_reflns_limit_h_min -12
_diffrn_reflns_limit_k_max 12
_diffrn_reflns_limit_k_min -12
_diffrn_reflns_limit_l_max 15
_diffrn_reflns_limit_l_min -16
_diffrn_reflns_number 15752
_diffrn_reflns_point_group_measured_fraction_full 0.997
_diffrn_reflns_point_group_measured_fraction_max 0.997
_diffrn_reflns_theta_full 25.020
_diffrn_reflns_theta_max 25.020
_diffrn_reflns_theta_min 2.712
_diffrn_source 'microfocus sealed X-ray tube'
_diffrn_source_current 24.0
_diffrn_source_power 1.2
_diffrn_source_target Mo
_diffrn_source_type 'Incoatec I\ms'
_diffrn_source_voltage 50.0
_diffrn_standards_number 0
_exptl_absorpt_coefficient_mu 0.654
_exptl_absorpt_correction_T_max 0.7452
_exptl_absorpt_correction_T_min 0.6679
_exptl_absorpt_correction_type multi-scan
_exptl_absorpt_process_details
;
SADABS-2016/2 (Bruker,2016/2) was used for absorption correction.
wR2(int) was 0.0561 before and 0.0474 after correction.
The Ratio of minimum to maximum transmission is 0.8963.
The \l/2 correction factor is Not present.
;
_exptl_crystal_colour colourless
_exptl_crystal_colour_primary colourless
_exptl_crystal_density_diffrn 1.689
_exptl_crystal_description block
_exptl_crystal_F_000 732
_exptl_crystal_size_max 0.08
_exptl_crystal_size_mid 0.06
_exptl_crystal_size_min 0.05
_refine_diff_density_max 0.378
_refine_diff_density_min -0.326
_refine_diff_density_rms 0.062
_refine_ls_extinction_method none
_refine_ls_goodness_of_fit_ref 1.123
_refine_ls_hydrogen_treatment constr
_refine_ls_matrix_type full
_refine_ls_number_parameters 814
_refine_ls_number_reflns 5033
_refine_ls_number_restraints 1533
_refine_ls_restrained_S_all 0.982
_refine_ls_R_factor_all 0.0646
_refine_ls_R_factor_gt 0.0487
_refine_ls_shift/su_max 0.001
_refine_ls_shift/su_mean 0.000
_refine_ls_structure_factor_coef Fsqd
_refine_ls_weighting_details 'w=1/[\s^2^(Fo^2^)+(0.0349P)^2^+2.8243P] where P=(Fo^2^+2Fc^2^)/3'
_refine_ls_weighting_scheme calc
_refine_ls_wR_factor_gt 0.1147
_refine_ls_wR_factor_ref 0.1210
_reflns_Friedel_coverage 0.000
_reflns_number_gt 4055
_reflns_number_total 5033
_reflns_threshold_expression 'I > 2\s(I)'
_cod_data_source_file d3cc04359b2.cif
_cod_data_source_block 210409a_a
_cod_database_code 7132164
_shelx_shelxl_version_number 2018/3
_olex2_submission_special_instructions 'No special instructions were received'
_shelx_space_group_comment
;
The symmetry employed for this shelxl refinement is uniquely defined
by the following loop, which should always be used as a source of
symmetry information in preference to the above space-group names.
They are only intended as comments.
;
_shelx_estimated_absorpt_t_min 0.950
_shelx_estimated_absorpt_t_max 0.968
_olex2_diffrn_ambient_temperature_device 'Oxford Cryostream 800'
_olex2_refinement_description
;
1. Fixed Uiso
 At 1.2 times of:
  All C(H) groups
2. Restrained distances
 C10-C11 \\sim C10-C9
 with sigma of 0.01
 C14-N4 \\sim C11A-N4A
 with sigma of 0.01
 N6A-O5A \\sim N6-O6A
 with sigma of 0.01
 C22-N6 \\sim C19A-N6A
 with sigma of 0.02
 C6-N2 \\sim C3A-N2A
 with sigma of 0.01
 N4A-O4A \\sim N4A-O3A
 with sigma of 0.01
 N2A-O1A \\sim N2A-O2A
 with sigma of 0.01
3. Uiso/Uaniso restraints and constraints
All non-hydrogen atoms have similar U: within 2A with sigma of 0.02 and sigma
for terminal atoms of 0.04 within 2A
Uanis(Cl1A) \\sim Ueq, Uanis(O5A) \\sim Ueq, Uanis(O4A) \\sim Ueq: with sigma
of 0.006 and sigma for terminal atoms of 0.012
Uanis(Cl4A) \\sim Ueq: with sigma of 0.003 and sigma for terminal atoms of 0.006
Uanis(O6) \\sim Ueq, Uanis(O6A) \\sim Ueq: with sigma of 0.01 and sigma for
terminal atoms of 0.02
4. Same fragment restrains
{C9, C10, C11, C12, B2, N3, C13, C14, C15, C16, Cl3, Cl4} sigma for 1-2: 0.02,
1-3: 0.04
as in
{C9A, C10A, C11A, C12A, B2A, N3A, C13A, C14A, C15A, C16A, Cl3A, Cl4A}
{C17, C18, C19, C20, B3, N5, C21, C22, C23, C24, Cl5, Cl6} sigma for 1-2: 0.02,
1-3: 0.04
as in
{C17A, C18A, C19A, C20A, B3A, N5A, C21A, C22A, C23A, C24A, Cl5A, Cl6A}
{C1, C2, C3, C4, B1, N1, C5, C6, C7, C8, Cl1, Cl2} sigma for 1-2: 0.02, 1-3:
0.04
as in
{C1A, C2A, C3A, C4A, B1A, N1A, C5A, C6A, C7A, C8A, Cl1A, Cl2A}
5. Others
 Sof(C1A)=Sof(C2A)=Sof(H2A)=Sof(C3A)=Sof(C4A)=Sof(H4A)=Sof(B1A)=Sof(N1A)=
 Sof(C5A)=Sof(H5A)=Sof(C6A)=Sof(H6A)=Sof(C7A)=Sof(H7A)=Sof(C8A)=Sof(Cl1A)=
 Sof(Cl2A)=Sof(N2A)=Sof(O1A)=Sof(O2A)=1-FVAR(1)
 Sof(C1)=Sof(C2)=Sof(H2)=Sof(C3)=Sof(H3)=Sof(C4)=Sof(H4)=Sof(B1)=Sof(N1)=
 Sof(C5)=Sof(H5)=Sof(C6)=Sof(C7)=Sof(H7)=Sof(C8)=Sof(Cl1)=Sof(Cl2)=Sof(N2)=
 Sof(O1)=Sof(O2)=FVAR(1)
 Sof(C17A)=Sof(C18A)=Sof(H18A)=Sof(C19A)=Sof(C20A)=Sof(H20A)=Sof(B3A)=Sof(N5A)=
 Sof(C21A)=Sof(H21A)=Sof(C22A)=Sof(H22A)=Sof(C23A)=Sof(H23A)=Sof(C24A)=
 Sof(Cl5A)=Sof(Cl6A)=Sof(N6A)=Sof(O5A)=Sof(O6A)=1-FVAR(2)
 Sof(C17)=Sof(C18)=Sof(H18)=Sof(C19)=Sof(H19)=Sof(C20)=Sof(H20)=Sof(B3)=
 Sof(N5)=Sof(C21)=Sof(H21)=Sof(C22)=Sof(C23)=Sof(H23)=Sof(C24)=Sof(Cl5)=
 Sof(Cl6)=Sof(N6)=Sof(O5)=Sof(O6)=FVAR(2)
 Sof(C9A)=Sof(C10A)=Sof(H10A)=Sof(C11A)=Sof(C12A)=Sof(H12A)=Sof(B2A)=Sof(N3A)=
 Sof(C13A)=Sof(H13A)=Sof(C14A)=Sof(H14A)=Sof(C15A)=Sof(H15A)=Sof(C16A)=
 Sof(Cl3A)=Sof(Cl4A)=Sof(N4A)=Sof(O4A)=Sof(O3A)=1-FVAR(3)
 Sof(C9)=Sof(C10)=Sof(H10)=Sof(C11)=Sof(H11)=Sof(C12)=Sof(H12)=Sof(B2)=Sof(N3)=
 Sof(C13)=Sof(H13)=Sof(C14)=Sof(C15)=Sof(H15)=Sof(C16)=Sof(Cl3)=Sof(Cl4)=
 Sof(N4)=Sof(O3)=Sof(O4)=FVAR(3)
6.a Aromatic/amide H refined with riding coordinates:
 C10(H10), C11(H11), C12(H12), C13(H13), C15(H15), C10A(H10A), C12A(H12A),
 C13A(H13A), C14A(H14A), C15A(H15A), C18(H18), C19(H19), C20(H20), C21(H21),
 C23(H23), C18A(H18A), C20A(H20A), C21A(H21A), C22A(H22A), C23A(H23A), C2(H2),
 C3(H3), C4(H4), C5(H5), C7(H7), C2A(H2A), C4A(H4A), C5A(H5A), C6A(H6A),
 C7A(H7A)
;

loop_
_space_group_symop_operation_xyz
'x, y, z'
'-x, -y, -z'

loop_
_atom_site_label
_atom_site_type_symbol
_atom_site_fract_x
_atom_site_fract_y
_atom_site_fract_z
_atom_site_U_iso_or_equiv
_atom_site_adp_type
_atom_site_occupancy
_atom_site_site_symmetry_order
_atom_site_calc_flag
_atom_site_refinement_flags_posn
_atom_site_refinement_flags_adp
_atom_site_refinement_flags_occupancy
_atom_site_disorder_assembly
_atom_site_disorder_group
C9 C 0.3805(4) 0.7939(4) 0.3889(3) 0.0242(9) Uani 0.829(3) 1 d D U P A 1
C10 C 0.3230(6) 0.8957(5) 0.4247(5) 0.0289(14) Uani 0.829(3) 1 d D U P A 1
H10 H 0.354626 0.943506 0.490674 0.035 Uiso 0.829(3) 1 calc R U P A 1
C11 C 0.2173(4) 0.9294(4) 0.3637(3) 0.0301(10) Uani 0.829(3) 1 d D U P A 1
H11 H 0.179345 1.000304 0.390380 0.036 Uiso 0.829(3) 1 calc R U P A 1
C12 C 0.1676(6) 0.8670(7) 0.2702(4) 0.0256(13) Uani 0.829(3) 1 d D U P A 1
H12 H 0.096584 0.894431 0.232111 0.031 Uiso 0.829(3) 1 calc R U P A 1
B2 B 0.3284(9) 0.7153(9) 0.2834(5) 0.0223(13) Uani 0.829(3) 1 d D U P A 1
N3 N 0.2200(3) 0.7609(3) 0.2279(2) 0.0217(7) Uani 0.829(3) 1 d D U P A 1
C13 C 0.1637(7) 0.7028(7) 0.1315(5) 0.0215(12) Uani 0.829(3) 1 d D U P A 1
H13 H 0.093613 0.735254 0.096835 0.026 Uiso 0.829(3) 1 calc R U P A 1
C14 C 0.2077(4) 0.5991(4) 0.0855(3) 0.0208(9) Uani 0.829(3) 1 d D U P A 1
C15 C 0.3102(5) 0.5431(6) 0.1318(4) 0.0219(11) Uani 0.829(3) 1 d D U P A 1
H15 H 0.336649 0.469563 0.096874 0.026 Uiso 0.829(3) 1 calc R U P A 1
C16 C 0.3696(4) 0.5971(4) 0.2272(3) 0.0219(9) Uani 0.829(3) 1 d D U P A 1
Cl3 Cl 0.49304(13) 0.52147(12) 0.28024(9) 0.0330(3) Uani 0.829(3) 1 d D U P A 1
Cl4 Cl 0.5145(3) 0.7614(3) 0.4679(2) 0.0332(6) Uani 0.829(3) 1 d D U P A 1
N4 N 0.1458(3) 0.5433(3) -0.0176(3) 0.0262(8) Uani 0.829(3) 1 d D U P A 1
O3 O 0.1720(7) 0.4397(7) -0.0568(4) 0.0392(14) Uani 0.829(3) 1 d . U P A 1
O4 O 0.0660(5) 0.5992(5) -0.0620(3) 0.0328(10) Uani 0.829(3) 1 d . U P A 1
C9A C 0.2534(17) 0.8505(17) 0.3394(11) 0.022(3) Uani 0.171(3) 1 d D U P A 2
C10A C 0.145(3) 0.889(3) 0.2903(17) 0.024(5) Uani 0.171(3) 1 d D U P A 2
H10A H 0.105931 0.956319 0.321891 0.029 Uiso 0.171(3) 1 calc R U P A 2
C11A C 0.0948(17) 0.8247(17) 0.1906(12) 0.024(4) Uani 0.171(3) 1 d D U P A 2
C12A C 0.139(4) 0.726(4) 0.141(2) 0.024(5) Uani 0.171(3) 1 d D U P A 2
H12A H 0.102077 0.690908 0.072919 0.029 Uiso 0.171(3) 1 calc R U P A 2
B2A B 0.309(5) 0.734(5) 0.291(2) 0.024(5) Uani 0.171(3) 1 d D U P A 2
N3A N 0.2408(15) 0.6732(15) 0.1911(11) 0.024(3) Uani 0.171(3) 1 d D U P A 2
C13A C 0.274(3) 0.566(3) 0.137(2) 0.026(5) Uani 0.171(3) 1 d D U P A 2
H13A H 0.224796 0.526788 0.072589 0.031 Uiso 0.171(3) 1 calc R U P A 2
C14A C 0.381(2) 0.517(2) 0.1775(14) 0.032(4) Uani 0.171(3) 1 d D U P A 2
H14A H 0.407352 0.446435 0.138923 0.038 Uiso 0.171(3) 1 calc R U P A 2
C15A C 0.453(2) 0.570(2) 0.2745(13) 0.022(4) Uani 0.171(3) 1 d D U P A 2
H15A H 0.523276 0.530319 0.300302 0.026 Uiso 0.171(3) 1 calc R U P A 2
C16A C 0.4252(18) 0.6732(17) 0.3320(12) 0.030(4) Uani 0.171(3) 1 d D U P A 2
Cl3A Cl 0.5292(19) 0.7316(19) 0.4466(12) 0.054(4) Uani 0.171(3) 1 d D U P A 2
Cl4A Cl 0.3224(8) 0.9355(7) 0.4606(5) 0.0291(18) Uani 0.171(3) 1 d D U P A 2
N4A N -0.0125(15) 0.8724(16) 0.1354(10) 0.031(4) Uani 0.171(3) 1 d D U P A 2
O4A O -0.040(2) 0.827(2) 0.0422(14) 0.034(5) Uani 0.171(3) 1 d D U P A 2
O3A O -0.071(3) 0.954(2) 0.180(2) 0.032(6) Uani 0.171(3) 1 d D U P A 2
C17 C 0.0111(4) 0.7619(4) 0.5005(3) 0.0247(9) Uani 0.828(3) 1 d D U P B 1
C18 C -0.0932(7) 0.7908(6) 0.4438(5) 0.0318(16) Uani 0.828(3) 1 d D U P B 1
H18 H -0.132924 0.861150 0.468983 0.038 Uiso 0.828(3) 1 calc R U P B 1
C19 C -0.1450(5) 0.7166(5) 0.3459(4) 0.0339(11) Uani 0.828(3) 1 d D U P B 1
H19 H -0.219492 0.738586 0.307679 0.041 Uiso 0.828(3) 1 calc R U P B 1
C20 C -0.0922(8) 0.6166(6) 0.3056(5) 0.0296(15) Uani 0.828(3) 1 d D U P B 1
H20 H -0.129212 0.570249 0.239903 0.036 Uiso 0.828(3) 1 calc R U P B 1
B3 B 0.0758(13) 0.6476(12) 0.4627(6) 0.0209(13) Uani 0.828(3) 1 d D U P B 1
N5 N 0.0165(3) 0.5809(3) 0.3600(2) 0.0222(8) Uani 0.828(3) 1 d D U P B 1
C21 C 0.0620(8) 0.4767(6) 0.3142(4) 0.0214(14) Uani 0.828(3) 1 d D U P B 1
H21 H 0.021769 0.435579 0.247746 0.026 Uiso 0.828(3) 1 calc R U P B 1
C22 C 0.1639(4) 0.4315(4) 0.3626(3) 0.0220(9) Uani 0.828(3) 1 d D U P B 1
C23 C 0.2295(6) 0.4868(6) 0.4619(4) 0.0208(12) Uani 0.828(3) 1 d D U P B 1
H23 H 0.300325 0.451973 0.493207 0.025 Uiso 0.828(3) 1 calc R U P B 1
C24 C 0.1890(4) 0.5900(4) 0.5108(3) 0.0214(9) Uani 0.828(3) 1 d D U P B 1
Cl5 Cl 0.27329(13) 0.65359(12) 0.63280(9) 0.0295(3) Uani 0.828(3) 1 d D U P B 1
Cl6 Cl 0.0669(3) 0.8594(2) 0.61911(17) 0.0366(5) Uani 0.828(3) 1 d D U P B 1
N6 N 0.2048(4) 0.3184(3) 0.3086(3) 0.0287(9) Uani 0.828(3) 1 d D U P B 1
O5 O 0.2812(6) 0.2642(6) 0.3575(4) 0.0415(13) Uani 0.828(3) 1 d . U P B 1
O6 O 0.1625(5) 0.2825(5) 0.2194(3) 0.0410(12) Uani 0.828(3) 1 d . U P B 1
C17A C -0.0534(18) 0.7058(17) 0.3899(12) 0.026(3) Uani 0.172(3) 1 d D U P B 2
C18A C -0.102(4) 0.651(3) 0.2942(17) 0.025(5) Uani 0.172(3) 1 d D U P B 2
H18A H -0.172387 0.681004 0.257620 0.030 Uiso 0.172(3) 1 calc R U P B 2
C19A C -0.0471(18) 0.5474(17) 0.2482(11) 0.025(3) Uani 0.172(3) 1 d D U P B 2
C20A C 0.052(4) 0.498(3) 0.2942(18) 0.024(5) Uani 0.172(3) 1 d D U P B 2
H20A H 0.085349 0.428546 0.259467 0.028 Uiso 0.172(3) 1 calc R U P B 2
B3A B 0.058(7) 0.658(6) 0.452(3) 0.020(5) Uani 0.172(3) 1 d D U P B 2
N5A N 0.1043(15) 0.5510(14) 0.3943(10) 0.024(3) Uani 0.172(3) 1 d D U P B 2
C21A C 0.204(3) 0.493(3) 0.4346(18) 0.025(5) Uani 0.172(3) 1 d D U P B 2
H21A H 0.229312 0.421047 0.396188 0.030 Uiso 0.172(3) 1 calc R U P B 2
C22A C 0.265(2) 0.540(2) 0.5317(15) 0.033(4) Uani 0.172(3) 1 d D U P B 2
H22A H 0.335909 0.502568 0.558599 0.039 Uiso 0.172(3) 1 calc R U P B 2
C23A C 0.228(2) 0.642(2) 0.5940(17) 0.034(5) Uani 0.172(3) 1 d D U P B 2
H23A H 0.271671 0.668496 0.661705 0.041 Uiso 0.172(3) 1 calc R U P B 2
C24A C 0.1319(17) 0.7035(16) 0.5587(11) 0.023(3) Uani 0.172(3) 1 d D U P B 2
Cl5A Cl 0.0890(16) 0.8266(13) 0.6411(9) 0.053(3) Uani 0.172(3) 1 d D U P B 2
Cl6A Cl -0.1254(9) 0.8318(8) 0.4425(6) 0.035(2) Uani 0.172(3) 1 d D U P B 2
N6A N -0.0879(17) 0.4982(16) 0.1414(11) 0.028(4) Uani 0.172(3) 1 d D U P B 2
O5A O -0.052(3) 0.395(3) 0.1040(15) 0.034(6) Uani 0.172(3) 1 d . U P B 2
O6A O -0.172(5) 0.547(4) 0.090(2) 0.063(11) Uani 0.172(3) 1 d . U P B 2
C1 C 0.5492(4) -0.1456(4) 0.1357(3) 0.0263(9) Uani 0.829(2) 1 d D U P C 1
C2 C 0.5989(6) -0.0738(6) 0.2289(5) 0.0268(13) Uani 0.829(2) 1 d D U P C 1
H2 H 0.673807 -0.093715 0.268230 0.032 Uiso 0.829(2) 1 calc R U P C 1
C3 C 0.5389(4) 0.0308(4) 0.2674(3) 0.0287(10) Uani 0.829(2) 1 d D U P C 1
H3 H 0.573618 0.077736 0.333244 0.034 Uiso 0.829(2) 1 calc R U P C 1
C4 C 0.4361(7) 0.0657(7) 0.2148(4) 0.0259(13) Uani 0.829(2) 1 d D U P C 1
H4 H 0.400515 0.137088 0.243626 0.031 Uiso 0.829(2) 1 calc R U P C 1
B1 B 0.4312(8) -0.1126(8) 0.0709(5) 0.0204(12) Uani 0.829(2) 1 d D U P C 1
N1 N 0.3795(3) -0.0013(3) 0.1178(2) 0.0214(7) Uani 0.829(2) 1 d D U P C 1
C5 C 0.2750(9) 0.0425(8) 0.0689(5) 0.0219(12) Uani 0.829(2) 1 d D U P C 1
H5 H 0.243778 0.114566 0.101552 0.026 Uiso 0.829(2) 1 calc R U P C 1
C6 C 0.2159(4) -0.0160(4) -0.0253(3) 0.0226(9) Uani 0.829(2) 1 d D U P C 1
C7 C 0.2545(6) -0.1250(6) -0.0799(4) 0.0221(11) Uani 0.829(2) 1 d D U P C 1
H7 H 0.209525 -0.163392 -0.145773 0.026 Uiso 0.829(2) 1 calc R U P C 1
C8 C 0.3572(4) -0.1728(4) -0.0354(3) 0.0227(9) Uani 0.829(2) 1 d D U P C 1
Cl1 Cl 0.6296(4) -0.2711(4) 0.0949(2) 0.0325(6) Uani 0.829(2) 1 d D U P C 1
Cl2 Cl 0.39877(12) -0.30826(11) -0.10558(9) 0.0287(3) Uani 0.829(2) 1 d D U P C 1
N2 N 0.1102(4) 0.0397(4) -0.0741(3) 0.0298(9) Uani 0.829(2) 1 d D U P C 1
O1 O 0.0660(4) 0.1260(4) -0.0250(3) 0.0332(10) Uani 0.829(2) 1 d . U P C 1
O2 O 0.0687(7) -0.0027(6) -0.1628(5) 0.0487(17) Uani 0.829(2) 1 d . U P C 1
C1A C 0.4986(17) -0.0257(17) 0.2017(12) 0.024(3) Uani 0.171(2) 1 d D U P C 2
C2A C 0.439(4) 0.067(4) 0.2461(19) 0.030(5) Uani 0.171(2) 1 d D U P C 2
H2A H 0.468285 0.105900 0.314657 0.036 Uiso 0.171(2) 1 calc R U P C 2
C3A C 0.3315(19) 0.1059(17) 0.1887(13) 0.028(4) Uani 0.171(2) 1 d D U P C 2
C4A C 0.278(5) 0.056(4) 0.094(2) 0.022(5) Uani 0.171(2) 1 d D U P C 2
H4A H 0.208364 0.089693 0.059943 0.027 Uiso 0.171(2) 1 calc R U P C 2
B1A B 0.441(4) -0.094(4) 0.093(2) 0.026(5) Uani 0.171(2) 1 d D U P C 2
N1A N 0.3262(15) -0.0483(15) 0.0443(11) 0.027(3) Uani 0.171(2) 1 d D U P C 2
C5A C 0.259(3) -0.099(3) -0.0514(17) 0.026(5) Uani 0.171(2) 1 d D U P C 2
H5A H 0.186306 -0.063639 -0.079179 0.031 Uiso 0.171(2) 1 calc R U P C 2
C6A C 0.2983(19) -0.201(2) -0.1055(14) 0.031(4) Uani 0.171(2) 1 d D U P C 2
H6A H 0.250693 -0.238084 -0.170820 0.038 Uiso 0.171(2) 1 calc R U P C 2
C7A C 0.410(2) -0.252(2) -0.0658(14) 0.032(5) Uani 0.171(2) 1 d D U P C 2
H7A H 0.434945 -0.320858 -0.107107 0.038 Uiso 0.171(2) 1 calc R U P C 2
C8A C 0.4814(18) -0.2075(17) 0.0273(13) 0.029(4) Uani 0.171(2) 1 d D U P C 2
Cl1A Cl 0.6373(8) -0.0632(8) 0.2694(6) 0.0336(19) Uani 0.171(2) 1 d D U P C 2
Cl2A Cl 0.610(2) -0.288(2) 0.0643(12) 0.043(4) Uani 0.171(2) 1 d D U P C 2
N2A N 0.2721(17) 0.2088(16) 0.2374(11) 0.030(4) Uani 0.171(2) 1 d D U P C 2
O1A O 0.196(2) 0.260(2) 0.1838(17) 0.041(5) Uani 0.171(2) 1 d D U P C 2
O2A O 0.308(4) 0.243(4) 0.3303(19) 0.057(8) Uani 0.171(2) 1 d D U P C 2

loop_
_atom_site_aniso_label
_atom_site_aniso_U_11
_atom_site_aniso_U_22
_atom_site_aniso_U_33
_atom_site_aniso_U_23
_atom_site_aniso_U_13
_atom_site_aniso_U_12
C9 0.023(2) 0.027(2) 0.020(2) 0.0057(17) -0.0004(17) 0.0029(17)
C10 0.034(3) 0.029(3) 0.019(3) -0.003(3) 0.003(3) 0.003(2)
C11 0.038(3) 0.025(2) 0.030(2) 0.0009(19) 0.008(2) 0.015(2)
C12 0.025(3) 0.028(3) 0.028(3) 0.007(2) 0.006(2) 0.012(2)
B2 0.019(3) 0.024(4) 0.024(3) 0.007(2) 0.004(2) 0.003(2)
N3 0.0234(18) 0.0225(18) 0.0213(18) 0.0053(14) 0.0052(14) 0.0081(14)
C13 0.018(3) 0.024(3) 0.023(3) 0.008(2) 0.000(2) 0.0075(19)
C14 0.021(2) 0.025(2) 0.0144(19) 0.0041(16) -0.0017(16) 0.0028(17)
C15 0.024(3) 0.025(3) 0.018(2) 0.0022(19) 0.005(2) 0.011(2)
C16 0.022(2) 0.023(2) 0.022(2) 0.0063(18) 0.0033(17) 0.0071(17)
Cl3 0.0341(7) 0.0385(7) 0.0274(6) 0.0009(5) -0.0044(5) 0.0224(5)
Cl4 0.0315(12) 0.0408(11) 0.0248(9) 0.0047(7) -0.0057(7) 0.0095(8)
N4 0.0241(19) 0.032(2) 0.0209(18) 0.0043(16) 0.0004(15) 0.0055(16)
O3 0.043(2) 0.040(3) 0.035(3) -0.001(3) 0.006(2) 0.017(2)
O4 0.035(2) 0.034(2) 0.028(3) 0.006(2) -0.007(2) 0.0109(16)
C9A 0.023(6) 0.025(6) 0.020(6) 0.004(6) -0.001(6) 0.010(6)
C10A 0.024(9) 0.025(9) 0.022(9) -0.006(7) 0.005(8) 0.008(7)
C11A 0.024(7) 0.030(7) 0.019(7) 0.008(6) -0.004(6) 0.005(6)
C12A 0.021(9) 0.028(9) 0.020(8) 0.000(7) -0.003(8) 0.006(7)
B2A 0.024(8) 0.021(8) 0.026(8) -0.002(7) 0.011(7) 0.006(7)
N3A 0.023(6) 0.029(6) 0.019(6) -0.001(5) 0.005(5) 0.007(5)
C13A 0.025(9) 0.025(8) 0.025(8) -0.008(7) 0.008(8) 0.009(7)
C14A 0.031(8) 0.033(8) 0.026(8) -0.005(8) 0.000(8) 0.004(7)
C15A 0.022(9) 0.025(9) 0.021(8) -0.001(8) 0.006(8) 0.015(8)
C16A 0.030(7) 0.034(7) 0.026(7) 0.009(6) 0.007(6) 0.005(6)
Cl3A 0.034(5) 0.082(11) 0.049(9) 0.020(6) -0.013(6) 0.028(6)
Cl4A 0.034(3) 0.031(3) 0.014(3) -0.006(3) -0.011(3) 0.005(3)
N4A 0.024(8) 0.037(9) 0.026(9) 0.006(7) -0.009(7) 0.003(7)
O4A 0.028(8) 0.048(10) 0.027(8) 0.016(8) -0.012(6) 0.011(7)
O3A 0.047(11) 0.031(14) 0.021(11) -0.001(9) 0.005(9) 0.022(11)
C17 0.027(2) 0.024(2) 0.021(2) 0.0009(17) 0.0036(18) 0.0045(17)
C18 0.035(4) 0.026(4) 0.038(3) 0.006(3) 0.003(3) 0.018(2)
C19 0.032(3) 0.039(3) 0.034(3) 0.009(2) 0.000(2) 0.018(2)
C20 0.030(3) 0.027(3) 0.032(3) 0.005(2) 0.000(2) 0.009(2)
B3 0.021(4) 0.020(3) 0.021(3) 0.003(3) 0.005(2) 0.002(2)
N5 0.0267(19) 0.0212(17) 0.0211(18) 0.0072(14) 0.0040(15) 0.0081(15)
C21 0.030(3) 0.021(3) 0.011(2) -0.001(2) 0.002(2) 0.004(2)
C22 0.030(2) 0.0172(19) 0.021(2) 0.0017(17) 0.0086(18) 0.0092(17)
C23 0.020(3) 0.024(2) 0.020(3) 0.007(2) 0.000(2) 0.009(2)
C24 0.026(2) 0.021(2) 0.015(2) 0.0015(16) 0.0032(17) 0.0033(17)
Cl5 0.0334(7) 0.0315(6) 0.0201(6) -0.0025(5) -0.0045(5) 0.0105(5)
Cl6 0.0500(10) 0.0319(10) 0.0266(11) -0.0064(7) 0.0033(8) 0.0174(7)
N6 0.037(2) 0.0265(19) 0.024(2) 0.0008(16) 0.0062(17) 0.0130(17)
O5 0.050(3) 0.043(3) 0.033(3) -0.002(3) -0.005(2) 0.032(2)
O6 0.061(3) 0.038(2) 0.024(3) -0.0047(19) 0.003(2) 0.0220(19)
C17A 0.028(6) 0.025(6) 0.026(6) 0.001(6) 0.001(6) 0.011(6)
C18A 0.027(8) 0.023(9) 0.030(8) 0.005(8) 0.009(7) 0.014(8)
C19A 0.032(7) 0.023(7) 0.020(7) 0.006(6) 0.012(6) 0.002(6)
C20A 0.025(8) 0.024(9) 0.024(9) 0.013(8) 0.002(8) 0.006(7)
B3A 0.022(8) 0.022(8) 0.020(8) 0.013(7) 0.001(7) 0.005(7)
N5A 0.029(6) 0.019(5) 0.024(6) 0.003(5) 0.008(5) 0.005(5)
C21A 0.025(9) 0.029(8) 0.025(9) 0.010(8) -0.001(8) 0.014(7)
C22A 0.036(8) 0.037(8) 0.025(8) -0.005(8) 0.008(7) 0.016(8)
C23A 0.033(10) 0.042(10) 0.027(10) 0.009(9) 0.006(9) 0.003(9)
C24A 0.026(7) 0.026(7) 0.016(7) -0.005(6) 0.008(6) 0.004(6)
Cl5A 0.082(8) 0.049(7) 0.022(5) -0.011(4) 0.003(5) 0.021(5)
Cl6A 0.045(5) 0.035(5) 0.025(3) -0.003(3) -0.003(3) 0.024(3)
N6A 0.030(9) 0.026(8) 0.026(8) -0.005(7) 0.006(7) 0.005(7)
O5A 0.037(9) 0.038(9) 0.025(10) 0.000(9) -0.004(9) 0.009(7)
O6A 0.086(15) 0.063(14) 0.065(19) 0.026(13) 0.020(14) 0.062(12)
C1 0.027(2) 0.026(2) 0.031(2) 0.0102(19) 0.0085(19) 0.0111(18)
C2 0.024(3) 0.030(3) 0.026(3) 0.010(3) -0.001(2) 0.005(2)
C3 0.030(2) 0.032(2) 0.021(2) 0.0019(19) -0.0009(19) 0.0041(19)
C4 0.031(3) 0.023(2) 0.025(3) 0.003(3) 0.008(3) 0.006(2)
B1 0.020(3) 0.020(3) 0.023(3) 0.004(2) 0.006(2) 0.006(3)
N1 0.0223(18) 0.0232(17) 0.0204(18) 0.0043(14) 0.0053(14) 0.0069(14)
C5 0.024(3) 0.018(3) 0.026(3) 0.002(3) 0.007(3) 0.010(2)
C6 0.019(2) 0.024(2) 0.027(2) 0.0042(18) 0.0048(17) 0.0099(17)
C7 0.020(2) 0.023(3) 0.020(3) -0.002(2) 0.001(2) 0.003(2)
C8 0.025(2) 0.019(2) 0.024(2) 0.0006(17) 0.0086(18) 0.0045(17)
Cl1 0.0309(12) 0.0332(13) 0.0387(16) 0.0081(12) 0.0067(10) 0.0190(10)
Cl2 0.0342(6) 0.0250(6) 0.0278(7) -0.0011(5) 0.0060(5) 0.0133(5)
N2 0.025(2) 0.036(2) 0.029(2) 0.0031(17) 0.0015(16) 0.0124(17)
O1 0.030(2) 0.037(2) 0.035(2) 0.0015(17) 0.0021(16) 0.0197(17)
O2 0.054(3) 0.055(4) 0.035(3) -0.003(3) -0.008(2) 0.030(3)
C1A 0.023(6) 0.023(6) 0.027(6) 0.009(6) 0.004(6) 0.008(6)
C2A 0.034(9) 0.028(8) 0.023(9) 0.003(9) 0.002(8) 0.000(8)
C3A 0.028(7) 0.025(7) 0.033(7) 0.006(6) 0.007(6) 0.008(6)
C4A 0.020(8) 0.026(9) 0.020(9) 0.003(8) 0.005(8) 0.004(8)
B1A 0.023(8) 0.029(8) 0.021(8) 0.001(7) 0.001(7) -0.004(7)
N1A 0.024(6) 0.028(6) 0.025(6) 0.003(5) 0.004(5) -0.005(5)
C5A 0.024(8) 0.026(9) 0.019(9) 0.002(8) 0.001(8) -0.014(8)
C6A 0.028(8) 0.036(9) 0.022(8) -0.001(7) 0.005(7) -0.010(8)
C7A 0.039(9) 0.032(10) 0.023(9) -0.008(8) 0.015(8) 0.003(9)
C8A 0.026(7) 0.022(7) 0.040(7) 0.004(6) 0.008(7) 0.007(6)
Cl1A 0.029(4) 0.040(4) 0.030(4) 0.006(3) -0.013(3) 0.015(3)
Cl2A 0.035(7) 0.039(5) 0.057(10) -0.007(7) 0.010(6) 0.021(5)
N2A 0.032(8) 0.029(8) 0.031(8) -0.003(7) 0.009(7) 0.016(7)
O1A 0.053(12) 0.037(11) 0.034(12) 0.000(10) 0.005(9) 0.019(9)
O2A 0.076(17) 0.064(15) 0.021(12) -0.021(10) 0.000(11) 0.021(13)

loop_
_atom_type_symbol
_atom_type_description
_atom_type_scat_dispersion_real
_atom_type_scat_dispersion_imag
_atom_type_scat_source
C C 0.0033 0.0016 'International Tables Vol C Tables 4.2.6.8 and 6.1.1.4'
H H 0.0000 0.0000 'International Tables Vol C Tables 4.2.6.8 and 6.1.1.4'
B B 0.0013 0.0007 'International Tables Vol C Tables 4.2.6.8 and 6.1.1.4'
Cl Cl 0.1484 0.1585 'International Tables Vol C Tables 4.2.6.8 and 6.1.1.4'
N N 0.0061 0.0033 'International Tables Vol C Tables 4.2.6.8 and 6.1.1.4'
O O 0.0106 0.0060 'International Tables Vol C Tables 4.2.6.8 and 6.1.1.4'

loop_
_geom_angle_atom_site_label_1
_geom_angle_atom_site_label_2
_geom_angle_atom_site_label_3
_geom_angle
_geom_angle_site_symmetry_1
_geom_angle_site_symmetry_3
_geom_angle_publ_flag
C10 C9 B2 120.2(4) . . ?
C10 C9 Cl4 117.2(4) . . ?
B2 C9 Cl4 122.6(3) . . ?
C9 C10 H10 120.0 . . ?
C9 C10 C11 120.1(5) . . ?
C11 C10 H10 120.0 . . ?
C10 C11 H11 118.3 . . ?
C12 C11 C10 123.4(5) . . ?
C12 C11 H11 118.3 . . ?
C11 C12 H12 119.9 . . ?
C11 C12 N3 120.2(5) . . ?
N3 C12 H12 119.9 . . ?
N3 B2 C9 114.3(5) . . ?
N3 B2 C16 114.7(4) . . ?
C16 B2 C9 131.0(4) . . ?
C12 N3 B2 121.8(4) . . ?
C13 N3 C12 116.4(4) . . ?
C13 N3 B2 121.8(4) . . ?
N3 C13 H13 119.9 . . ?
C14 C13 N3 120.2(5) . . ?
C14 C13 H13 119.9 . . ?
C13 C14 C15 123.8(4) . . ?
C13 C14 N4 117.6(4) . . ?
C15 C14 N4 118.6(4) . . ?
C14 C15 H15 120.8 . . ?
C16 C15 C14 118.4(4) . . ?
C16 C15 H15 120.8 . . ?
B2 C16 Cl3 122.9(3) . . ?
C15 C16 B2 121.1(4) . . ?
C15 C16 Cl3 116.0(3) . . ?
O3 N4 C14 118.7(4) . . ?
O3 N4 O4 122.2(4) . . ?
O4 N4 C14 119.1(4) . . ?
C10A C9A B2A 121.4(14) . . ?
C10A C9A Cl4A 117.4(13) . . ?
B2A C9A Cl4A 121.2(11) . . ?
C9A C10A H10A 121.5 . . ?
C9A C10A C11A 116.9(16) . . ?
C11A C10A H10A 121.5 . . ?
C10A C11A N4A 117.2(14) . . ?
C12A C11A C10A 126.0(16) . . ?
C12A C11A N4A 116.8(15) . . ?
C11A C12A H12A 120.2 . . ?
C11A C12A N3A 119.5(18) . . ?
N3A C12A H12A 120.2 . . ?
N3A B2A C9A 114.7(13) . . ?
N3A B2A C16A 114.9(13) . . ?
C16A B2A C9A 130.3(13) . . ?
C12A N3A B2A 121.0(15) . . ?
C13A N3A C12A 115.8(15) . . ?
C13A N3A B2A 123.1(15) . . ?
N3A C13A H13A 120.6 . . ?
C14A C13A N3A 118.8(19) . . ?
C14A C13A H13A 120.6 . . ?
C13A C14A H14A 119.0 . . ?
C13A C14A C15A 121.9(18) . . ?
C15A C14A H14A 119.0 . . ?
C14A C15A H15A 118.7 . . ?
C16A C15A C14A 122.6(18) . . ?
C16A C15A H15A 118.7 . . ?
B2A C16A Cl3A 124.6(12) . . ?
C15A C16A B2A 118.5(14) . . ?
C15A C16A Cl3A 116.8(13) . . ?
O4A N4A C11A 115.2(14) . . ?
O3A N4A C11A 120.3(18) . . ?
O3A N4A O4A 124.5(19) . . ?
C18 C17 B3 121.0(5) . . ?
C18 C17 Cl6 116.7(4) . . ?
B3 C17 Cl6 122.3(3) . . ?
C17 C18 H18 119.7 . . ?
C17 C18 C19 120.5(5) . . ?
C19 C18 H18 119.7 . . ?
C18 C19 H19 118.7 . . ?
C20 C19 C18 122.6(5) . . ?
C20 C19 H19 118.7 . . ?
C19 C20 H20 119.9 . . ?
C19 C20 N5 120.2(5) . . ?
N5 C20 H20 119.9 . . ?
N5 B3 C17 113.6(4) . . ?
N5 B3 C24 114.0(4) . . ?
C24 B3 C17 132.4(4) . . ?
C20 N5 B3 122.1(4) . . ?
C21 N5 C20 116.4(4) . . ?
C21 N5 B3 121.5(4) . . ?
N5 C21 H21 119.6 . . ?
C22 C21 N5 120.7(4) . . ?
C22 C21 H21 119.6 . . ?
C21 C22 C23 123.4(4) . . ?
C21 C22 N6 117.1(4) . . ?
C23 C22 N6 119.5(4) . . ?
C22 C23 H23 120.8 . . ?
C24 C23 C22 118.4(5) . . ?
C24 C23 H23 120.8 . . ?
B3 C24 Cl5 121.7(3) . . ?
C23 C24 B3 121.9(4) . . ?
C23 C24 Cl5 116.3(4) . . ?
O5 N6 C22 117.0(4) . . ?
O6 N6 C22 119.4(4) . . ?
O6 N6 O5 123.6(4) . . ?
C18A C17A B3A 121.8(15) . . ?
C18A C17A Cl6A 117.0(14) . . ?
B3A C17A Cl6A 121.1(12) . . ?
C17A C18A H18A 120.4 . . ?
C17A C18A C19A 119.1(18) . . ?
C19A C18A H18A 120.4 . . ?
C18A C19A N6A 119.3(15) . . ?
C20A C19A C18A 124.6(16) . . ?
C20A C19A N6A 115.7(16) . . ?
C19A C20A H20A 121.0 . . ?
C19A C20A N5A 118.1(19) . . ?
N5A C20A H20A 121.0 . . ?
N5A B3A C17A 112.6(13) . . ?
N5A B3A C24A 115.0(13) . . ?
C24A B3A C17A 132.4(14) . . ?
C20A N5A B3A 123.7(15) . . ?
C21A N5A C20A 113.5(16) . . ?
C21A N5A B3A 122.7(15) . . ?
N5A C21A H21A 120.9 . . ?
C22A C21A N5A 118(2) . . ?
C22A C21A H21A 120.9 . . ?
C21A C22A H22A 118.1 . . ?
C21A C22A C23A 123.8(19) . . ?
C23A C22A H22A 118.1 . . ?
C22A C23A H23A 119.7 . . ?
C24A C23A C22A 120.7(18) . . ?
C24A C23A H23A 119.7 . . ?
B3A C24A Cl5A 122.2(12) . . ?
C23A C24A B3A 119.6(14) . . ?
C23A C24A Cl5A 118.1(13) . . ?
O5A N6A C19A 118.4(17) . . ?
O6A N6A C19A 120(2) . . ?
O6A N6A O5A 121(2) . . ?
C2 C1 B1 120.4(4) . . ?
C2 C1 Cl1 116.8(4) . . ?
B1 C1 Cl1 122.7(3) . . ?
C1 C2 H2 119.9 . . ?
C1 C2 C3 120.2(5) . . ?
C3 C2 H2 119.9 . . ?
C2 C3 H3 118.6 . . ?
C4 C3 C2 122.7(5) . . ?
C4 C3 H3 118.6 . . ?
C3 C4 H4 119.4 . . ?
C3 C4 N1 121.2(5) . . ?
N1 C4 H4 119.4 . . ?
C1 B1 C8 131.9(4) . . ?
N1 B1 C1 114.5(4) . . ?
N1 B1 C8 113.6(4) . . ?
C4 N1 B1 121.1(4) . . ?
C5 N1 C4 117.1(4) . . ?
C5 N1 B1 121.8(4) . . ?
N1 C5 H5 119.7 . . ?
C6 C5 N1 120.7(5) . . ?
C6 C5 H5 119.7 . . ?
C5 C6 C7 123.9(4) . . ?
C5 C6 N2 117.5(4) . . ?
C7 C6 N2 118.5(4) . . ?
C6 C7 H7 120.9 . . ?
C8 C7 C6 118.2(4) . . ?
C8 C7 H7 120.9 . . ?
B1 C8 Cl2 122.0(3) . . ?
C7 C8 B1 121.8(4) . . ?
C7 C8 Cl2 116.1(4) . . ?
O1 N2 C6 119.5(4) . . ?
O2 N2 C6 117.4(4) . . ?
O2 N2 O1 123.1(4) . . ?
C2A C1A B1A 119.1(15) . . ?
C2A C1A Cl1A 118.6(14) . . ?
B1A C1A Cl1A 122.3(12) . . ?
C1A C2A H2A 120.5 . . ?
C1A C2A C3A 119.0(18) . . ?
C3A C2A H2A 120.5 . . ?
C2A C3A N2A 117.8(15) . . ?
C4A C3A C2A 126.1(16) . . ?
C4A C3A N2A 116.1(16) . . ?
C3A C4A H4A 120.6 . . ?
C3A C4A N1A 118.7(19) . . ?
N1A C4A H4A 120.6 . . ?
N1A B1A C1A 115.7(13) . . ?
N1A B1A C8A 114.0(13) . . ?
C8A B1A C1A 130.2(14) . . ?
C4A N1A B1A 121.1(15) . . ?
C5A N1A C4A 114.4(16) . . ?
C5A N1A B1A 124.5(15) . . ?
N1A C5A H5A 120.6 . . ?
C6A C5A N1A 119(2) . . ?
C6A C5A H5A 120.6 . . ?
C5A C6A H6A 119.5 . . ?
C5A C6A C7A 121.0(18) . . ?
C7A C6A H6A 119.5 . . ?
C6A C7A H7A 118.0 . . ?
C8A C7A C6A 124.0(18) . . ?
C8A C7A H7A 118.0 . . ?
B1A C8A Cl2A 125.4(12) . . ?
C7A C8A B1A 117.6(14) . . ?
C7A C8A Cl2A 117.0(13) . . ?
O1A N2A C3A 118.2(16) . . ?
O1A N2A O2A 125(2) . . ?
O2A N2A C3A 116.4(18) . . ?

loop_
_geom_bond_atom_site_label_1
_geom_bond_atom_site_label_2
_geom_bond_distance
_geom_bond_site_symmetry_2
_geom_bond_publ_flag
C9 C10 1.373(6) . ?
C9 B2 1.528(7) . ?
C9 Cl4 1.747(5) . ?
C10 H10 0.9500 . ?
C10 C11 1.406(6) . ?
C11 H11 0.9500 . ?
C11 C12 1.336(7) . ?
C12 H12 0.9500 . ?
C12 N3 1.407(6) . ?
B2 N3 1.454(6) . ?
B2 C16 1.520(7) . ?
N3 C13 1.370(7) . ?
C13 H13 0.9500 . ?
C13 C14 1.356(7) . ?
C14 C15 1.415(6) . ?
C14 N4 1.456(5) . ?
C15 H15 0.9500 . ?
C15 C16 1.357(7) . ?
C16 Cl3 1.746(4) . ?
N4 O3 1.235(8) . ?
N4 O4 1.237(6) . ?
C9A C10A 1.377(18) . ?
C9A B2A 1.540(17) . ?
C9A Cl4A 1.752(14) . ?
C10A H10A 0.9500 . ?
C10A C11A 1.414(18) . ?
C11A C12A 1.339(19) . ?
C11A N4A 1.455(11) . ?
C12A H12A 0.9500 . ?
C12A N3A 1.409(19) . ?
B2A N3A 1.450(16) . ?
B2A C16A 1.530(17) . ?
N3A C13A 1.378(17) . ?
C13A H13A 0.9500 . ?
C13A C14A 1.374(18) . ?
C14A H14A 0.9500 . ?
C14A C15A 1.409(17) . ?
C15A H15A 0.9500 . ?
C15A C16A 1.341(17) . ?
C16A Cl3A 1.734(16) . ?
N4A O4A 1.268(19) . ?
N4A O3A 1.265(19) . ?
C17 C18 1.343(8) . ?
C17 B3 1.532(7) . ?
C17 Cl6 1.750(5) . ?
C18 H18 0.9500 . ?
C18 C19 1.428(8) . ?
C19 H19 0.9500 . ?
C19 C20 1.347(7) . ?
C20 H20 0.9500 . ?
C20 N5 1.396(7) . ?
B3 N5 1.471(6) . ?
B3 C24 1.520(7) . ?
N5 C21 1.367(7) . ?
C21 H21 0.9500 . ?
C21 C22 1.357(7) . ?
C22 C23 1.422(6) . ?
C22 N6 1.463(5) . ?
C23 H23 0.9500 . ?
C23 C24 1.349(7) . ?
C24 Cl5 1.749(4) . ?
N6 O5 1.234(7) . ?
N6 O6 1.216(5) . ?
C17A C18A 1.339(19) . ?
C17A B3A 1.535(17) . ?
C17A Cl6A 1.741(14) . ?
C18A H18A 0.9500 . ?
C18A C19A 1.418(19) . ?
C19A C20A 1.349(19) . ?
C19A N6A 1.453(16) . ?
C20A H20A 0.9500 . ?
C20A N5A 1.394(19) . ?
B3A N5A 1.462(16) . ?
B3A C24A 1.517(17) . ?
N5A C21A 1.376(18) . ?
C21A H21A 0.9500 . ?
C21A C22A 1.370(19) . ?
C22A H22A 0.9500 . ?
C22A C23A 1.406(18) . ?
C23A H23A 0.9500 . ?
C23A C24A 1.345(18) . ?
C24A Cl5A 1.744(15) . ?
N6A O5A 1.27(3) . ?
N6A O6A 1.26(4) . ?
C1 C2 1.365(8) . ?
C1 B1 1.525(7) . ?
C1 Cl1 1.740(5) . ?
C2 H2 0.9500 . ?
C2 C3 1.423(7) . ?
C3 H3 0.9500 . ?
C3 C4 1.332(7) . ?
C4 H4 0.9500 . ?
C4 N1 1.403(7) . ?
B1 N1 1.468(6) . ?
B1 C8 1.533(7) . ?
N1 C5 1.372(7) . ?
C5 H5 0.9500 . ?
C5 C6 1.352(7) . ?
C6 C7 1.421(6) . ?
C6 N2 1.455(5) . ?
C7 H7 0.9500 . ?
C7 C8 1.357(7) . ?
C8 Cl2 1.748(4) . ?
N2 O1 1.236(5) . ?
N2 O2 1.218(7) . ?
C1A C2A 1.355(19) . ?
C1A B1A 1.545(17) . ?
C1A Cl1A 1.729(14) . ?
C2A H2A 0.9500 . ?
C2A C3A 1.420(19) . ?
C3A C4A 1.331(19) . ?
C3A N2A 1.454(11) . ?
C4A H4A 0.9500 . ?
C4A N1A 1.400(19) . ?
B1A N1A 1.464(16) . ?
B1A C8A 1.534(17) . ?
N1A C5A 1.376(18) . ?
C5A H5A 0.9500 . ?
C5A C6A 1.362(19) . ?
C6A H6A 0.9500 . ?
C6A C7A 1.422(18) . ?
C7A H7A 0.9500 . ?
C7A C8A 1.353(18) . ?
C8A Cl2A 1.747(17) . ?
N2A O1A 1.25(2) . ?
N2A O2A 1.25(2) . ?

loop_
_geom_torsion_atom_site_label_1
_geom_torsion_atom_site_label_2
_geom_torsion_atom_site_label_3
_geom_torsion_atom_site_label_4
_geom_torsion
_geom_torsion_site_symmetry_1
_geom_torsion_site_symmetry_2
_geom_torsion_site_symmetry_3
_geom_torsion_site_symmetry_4
_geom_torsion_publ_flag
C9 C10 C11 C12 -0.1(9) . . . . ?
C9 B2 N3 C12 -1.2(12) . . . . ?
C9 B2 N3 C13 178.7(7) . . . . ?
C9 B2 C16 C15 -179.0(9) . . . . ?
C9 B2 C16 Cl3 1.8(14) . . . . ?
C10 C9 B2 N3 1.6(11) . . . . ?
C10 C9 B2 C16 -177.7(9) . . . . ?
C10 C11 C12 N3 0.5(10) . . . . ?
C11 C12 N3 B2 0.2(10) . . . . ?
C11 C12 N3 C13 -179.7(6) . . . . ?
C12 N3 C13 C14 -179.5(6) . . . . ?
B2 C9 C10 C11 -1.1(9) . . . . ?
B2 N3 C13 C14 0.6(11) . . . . ?
N3 B2 C16 C15 1.7(12) . . . . ?
N3 B2 C16 Cl3 -177.6(5) . . . . ?
N3 C13 C14 C15 0.9(11) . . . . ?
N3 C13 C14 N4 -178.8(5) . . . . ?
C13 C14 C15 C16 -1.0(9) . . . . ?
C13 C14 N4 O3 -171.1(6) . . . . ?
C13 C14 N4 O4 6.9(7) . . . . ?
C14 C15 C16 B2 -0.3(9) . . . . ?
C14 C15 C16 Cl3 179.0(4) . . . . ?
C15 C14 N4 O3 9.2(7) . . . . ?
C15 C14 N4 O4 -172.8(5) . . . . ?
C16 B2 N3 C12 178.3(6) . . . . ?
C16 B2 N3 C13 -1.8(12) . . . . ?
Cl4 C9 C10 C11 178.1(4) . . . . ?
Cl4 C9 B2 N3 -177.5(5) . . . . ?
Cl4 C9 B2 C16 3.1(14) . . . . ?
N4 C14 C15 C16 178.6(4) . . . . ?
C9A C10A C11A C12A 3(5) . . . . ?
C9A C10A C11A N4A -175(3) . . . . ?
C9A B2A N3A C12A 5(7) . . . . ?
C9A B2A N3A C13A -179(3) . . . . ?
C9A B2A C16A C15A 179(5) . . . . ?
C9A B2A C16A Cl3A -3(8) . . . . ?
C10A C9A B2A N3A 1(7) . . . . ?
C10A C9A B2A C16A -179(5) . . . . ?
C10A C11A C12A N3A 3(6) . . . . ?
C10A C11A N4A O4A 169(3) . . . . ?
C10A C11A N4A O3A -11(4) . . . . ?
C11A C12A N3A B2A -7(6) . . . . ?
C11A C12A N3A C13A 176(3) . . . . ?
C12A C11A N4A O4A -9(4) . . . . ?
C12A C11A N4A O3A 171(3) . . . . ?
C12A N3A C13A C14A 174(3) . . . . ?
B2A C9A C10A C11A -5(6) . . . . ?
B2A N3A C13A C14A -3(6) . . . . ?
N3A B2A C16A C15A -1(6) . . . . ?
N3A B2A C16A Cl3A 177(3) . . . . ?
N3A C13A C14A C15A 3(5) . . . . ?
C13A C14A C15A C16A -3(4) . . . . ?
C14A C15A C16A B2A 2(5) . . . . ?
C14A C15A C16A Cl3A -176(2) . . . . ?
C16A B2A N3A C12A -175(4) . . . . ?
C16A B2A N3A C13A 2(7) . . . . ?
Cl4A C9A C10A C11A 177(2) . . . . ?
Cl4A C9A B2A N3A 179(3) . . . . ?
Cl4A C9A B2A C16A -1(8) . . . . ?
N4A C11A C12A N3A -179(3) . . . . ?
C17 C18 C19 C20 -0.7(10) . . . . ?
C17 B3 N5 C20 -2.7(16) . . . . ?
C17 B3 N5 C21 180.0(8) . . . . ?
C17 B3 C24 C23 179.9(12) . . . . ?
C17 B3 C24 Cl5 0(2) . . . . ?
C18 C17 B3 N5 2.6(16) . . . . ?
C18 C17 B3 C24 -177.4(12) . . . . ?
C18 C19 C20 N5 0.6(10) . . . . ?
C19 C20 N5 B3 1.3(12) . . . . ?
C19 C20 N5 C21 178.7(6) . . . . ?
C20 N5 C21 C22 -177.4(6) . . . . ?
B3 C17 C18 C19 -1.0(12) . . . . ?
B3 N5 C21 C22 0.0(12) . . . . ?
N5 B3 C24 C23 -0.1(16) . . . . ?
N5 B3 C24 Cl5 -179.7(7) . . . . ?
N5 C21 C22 C23 0.1(10) . . . . ?
N5 C21 C22 N6 179.1(5) . . . . ?
C21 C22 C23 C24 -0.2(9) . . . . ?
C21 C22 N6 O5 -168.4(6) . . . . ?
C21 C22 N6 O6 11.4(7) . . . . ?
C22 C23 C24 B3 0.2(11) . . . . ?
C22 C23 C24 Cl5 179.8(4) . . . . ?
C23 C22 N6 O5 10.6(7) . . . . ?
C23 C22 N6 O6 -169.6(5) . . . . ?
C24 B3 N5 C20 177.2(8) . . . . ?
C24 B3 N5 C21 0.0(16) . . . . ?
Cl6 C17 C18 C19 179.8(5) . . . . ?
Cl6 C17 B3 N5 -178.2(7) . . . . ?
Cl6 C17 B3 C24 2(2) . . . . ?
N6 C22 C23 C24 -179.1(5) . . . . ?
C17A C18A C19A C20A 0(5) . . . . ?
C17A C18A C19A N6A -173(3) . . . . ?
C17A B3A N5A C20A 0(9) . . . . ?
C17A B3A N5A C21A -180(4) . . . . ?
C17A B3A C24A C23A -180(6) . . . . ?
C17A B3A C24A Cl5A 5(11) . . . . ?
C18A C17A B3A N5A 1(8) . . . . ?
C18A C17A B3A C24A 179(6) . . . . ?
C18A C19A C20A N5A 0(6) . . . . ?
C18A C19A N6A O5A -171(3) . . . . ?
C18A C19A N6A O6A 0(4) . . . . ?
C19A C20A N5A B3A 0(7) . . . . ?
C19A C20A N5A C21A 179(3) . . . . ?
C20A C19A N6A O5A 16(4) . . . . ?
C20A C19A N6A O6A -174(4) . . . . ?
C20A N5A C21A C22A 178(3) . . . . ?
B3A C17A C18A C19A -1(6) . . . . ?
B3A N5A C21A C22A -2(6) . . . . ?
N5A B3A C24A C23A -2(8) . . . . ?
N5A B3A C24A Cl5A -178(4) . . . . ?
N5A C21A C22A C23A 3(5) . . . . ?
C21A C22A C23A C24A -3(4) . . . . ?
C22A C23A C24A B3A 3(5) . . . . ?
C22A C23A C24A Cl5A 179(2) . . . . ?
C24A B3A N5A C20A -178(4) . . . . ?
C24A B3A N5A C21A 2(9) . . . . ?
Cl6A C17A C18A C19A -180(2) . . . . ?
Cl6A C17A B3A N5A 180(4) . . . . ?
Cl6A C17A B3A C24A -3(11) . . . . ?
N6A C19A C20A N5A 174(3) . . . . ?
C1 C2 C3 C4 -1.9(9) . . . . ?
C1 B1 N1 C4 -0.7(11) . . . . ?
C1 B1 N1 C5 178.9(7) . . . . ?
C1 B1 C8 C7 -178.6(8) . . . . ?
C1 B1 C8 Cl2 2.3(13) . . . . ?
C2 C1 B1 N1 -0.2(11) . . . . ?
C2 C1 B1 C8 178.6(8) . . . . ?
C2 C3 C4 N1 0.9(10) . . . . ?
C3 C4 N1 B1 0.3(10) . . . . ?
C3 C4 N1 C5 -179.2(7) . . . . ?
C4 N1 C5 C6 179.3(8) . . . . ?
B1 C1 C2 C3 1.4(9) . . . . ?
B1 N1 C5 C6 -0.3(13) . . . . ?
N1 B1 C8 C7 0.2(11) . . . . ?
N1 B1 C8 Cl2 -178.8(5) . . . . ?
N1 C5 C6 C7 0.6(13) . . . . ?
N1 C5 C6 N2 -177.0(7) . . . . ?
C5 C6 C7 C8 -0.5(11) . . . . ?
C5 C6 N2 O1 -9.4(8) . . . . ?
C5 C6 N2 O2 171.1(7) . . . . ?
C6 C7 C8 B1 0.1(10) . . . . ?
C6 C7 C8 Cl2 179.2(4) . . . . ?
C7 C6 N2 O1 172.9(5) . . . . ?
C7 C6 N2 O2 -6.6(7) . . . . ?
C8 B1 N1 C4 -179.7(6) . . . . ?
C8 B1 N1 C5 -0.2(11) . . . . ?
Cl1 C1 C2 C3 179.7(4) . . . . ?
Cl1 C1 B1 N1 -178.4(5) . . . . ?
Cl1 C1 B1 C8 0.4(13) . . . . ?
N2 C6 C7 C8 177.1(5) . . . . ?
C1A C2A C3A C4A 3(6) . . . . ?
C1A C2A C3A N2A -178(3) . . . . ?
C1A B1A N1A C4A 3(7) . . . . ?
C1A B1A N1A C5A -178(3) . . . . ?
C1A B1A C8A C7A 178(4) . . . . ?
C1A B1A C8A Cl2A 0(8) . . . . ?
C2A C1A B1A N1A 2(6) . . . . ?
C2A C1A B1A C8A -175(5) . . . . ?
C2A C3A C4A N1A 2(7) . . . . ?
C2A C3A N2A O1A 167(3) . . . . ?
C2A C3A N2A O2A -9(4) . . . . ?
C3A C4A N1A B1A -5(7) . . . . ?
C3A C4A N1A C5A 176(4) . . . . ?
C4A C3A N2A O1A -14(4) . . . . ?
C4A C3A N2A O2A 170(4) . . . . ?
C4A N1A C5A C6A -180(4) . . . . ?
B1A C1A C2A C3A -5(6) . . . . ?
B1A N1A C5A C6A 1(6) . . . . ?
N1A B1A C8A C7A 0(6) . . . . ?
N1A B1A C8A Cl2A -178(3) . . . . ?
N1A C5A C6A C7A -2(5) . . . . ?
C5A C6A C7A C8A 2(4) . . . . ?
C6A C7A C8A B1A -1(4) . . . . ?
C6A C7A C8A Cl2A 177(2) . . . . ?
C8A B1A N1A C4A -179(4) . . . . ?
C8A B1A N1A C5A -1(6) . . . . ?
Cl1A C1A C2A C3A 175(3) . . . . ?
Cl1A C1A B1A N1A -178(3) . . . . ?
Cl1A C1A B1A C8A 5(7) . . . . ?
N2A C3A C4A N1A -177(3) . . . . ?
